data_7714604
loop_
_publ_author_name
'Huang, Yi'
'Chu, Dongdong'
'Hou, Xueling'
'Li, Guangmao'
'Zhang, Yong'

_publ_section_title
;
 Na<sub>6</sub>Mg<sub>3</sub>P<sub>4</sub>S<sub>16</sub> and
 RbMg<sub>2</sub>PS<sub>4</sub>Cl<sub>2</sub>: two Mg-based thiophosphates
 with ultrawide bandgaps resulting from [MgS<sub>6</sub>] and
 [MgS<sub><i>x</i></sub>Cl<sub>6-<i>x</i></sub>] octahedra.
;
_journal_issue 3
_journal_name_full 'Dalton transactions (Cambridge, England : 2003)'
_journal_page_first 866
_journal_page_last 871
_journal_paper_doi 10.1039/d3dt03637e
_journal_volume 53
_journal_year 2024
_chemical_formula_moiety 'Cl2 Mg2 P Rb S4'
_chemical_formula_sum 'Cl2 Mg2 P Rb S4'
_chemical_formula_weight 364.20
_space_group_crystal_system monoclinic
_space_group_IT_number 12
_space_group_name_Hall '-C 2y'
_space_group_name_H-M_alt 'C 1 2/m 1'
_audit_creation_date 2023-07-01
_audit_creation_method
;
Olex2 1.3
(compiled 2020.06.28 svn.raecde09e for OlexSys, GUI svn.r6132)
;
_audit_update_record
;
2023-07-02 deposited with the CCDC.	2023-12-05 downloaded from the CCDC.
;
_cell_angle_alpha 90
_cell_angle_beta 118.839(2)
_cell_angle_gamma 90
_cell_formula_units_Z 4
_cell_length_a 17.2779(7)
_cell_length_b 7.2426(4)
_cell_length_c 8.8927(4)
_cell_measurement_reflns_used 3037
_cell_measurement_temperature 273.15
_cell_measurement_theta_max 27.490
_cell_measurement_theta_min 2.615
_cell_volume 974.79(8)
_computing_cell_refinement 'SAINT V8.40B (?, 2016)'
_computing_data_reduction 'SAINT V8.40B (?, 2016)'
_computing_molecular_graphics 'Olex2 1.3 (Dolomanov et al., 2009)'
_computing_publication_material 'Olex2 1.3 (Dolomanov et al., 2009)'
_computing_structure_refinement 'SHELXL 2018/3 (Sheldrick, 2015)'
_computing_structure_solution 'SHELXT 2018/2 (Sheldrick, 2018)'
_diffrn_ambient_temperature 273.15
_diffrn_measured_fraction_theta_full 0.999
_diffrn_measured_fraction_theta_max 0.998
_diffrn_measurement_device_type 'Bruker APEX-II CCD'
_diffrn_measurement_method '\f and \w scans'
_diffrn_radiation_type MoK\a
_diffrn_radiation_wavelength 0.71073
_diffrn_reflns_av_R_equivalents 0.0724
_diffrn_reflns_av_unetI/netI 0.0329
_diffrn_reflns_Laue_measured_fraction_full 0.999
_diffrn_reflns_Laue_measured_fraction_max 0.998
_diffrn_reflns_limit_h_max 22
_diffrn_reflns_limit_h_min -22
_diffrn_reflns_limit_k_max 9
_diffrn_reflns_limit_k_min -9
_diffrn_reflns_limit_l_max 11
_diffrn_reflns_limit_l_min -11
_diffrn_reflns_number 11647
_diffrn_reflns_point_group_measured_fraction_full 0.999
_diffrn_reflns_point_group_measured_fraction_max 0.998
_diffrn_reflns_theta_full 25.242
_diffrn_reflns_theta_max 27.503
_diffrn_reflns_theta_min 2.615
_diffrn_source_current 1.39
_diffrn_source_power 0.0695
_diffrn_source_voltage 50.0
_diffrn_standards_number 0
_exptl_absorpt_coefficient_mu 6.698
_exptl_absorpt_correction_T_max 0.7456
_exptl_absorpt_correction_T_min 0.6009
_exptl_crystal_colour 'clear light colourless'
_exptl_crystal_colour_lustre clear
_exptl_crystal_colour_modifier light
_exptl_crystal_colour_primary colourless
_exptl_crystal_density_diffrn 2.482
_exptl_crystal_description block
_exptl_crystal_F_000 696
_exptl_crystal_size_max 0.13
_exptl_crystal_size_mid 0.12
_exptl_crystal_size_min 0.11
_refine_diff_density_max 0.834
_refine_diff_density_min -0.555
_refine_diff_density_rms 0.104
_refine_ls_extinction_coef 0.0008(3)
_refine_ls_extinction_expression Fc^*^=kFc[1+0.001xFc^2^\l^3^/sin(2\q)]^-1/4^
_refine_ls_extinction_method 'SHELXL-2018/3 (Sheldrick 2018)'
_refine_ls_goodness_of_fit_ref 1.084
_refine_ls_hydrogen_treatment undef
_refine_ls_matrix_type full
_refine_ls_number_parameters 58
_refine_ls_number_reflns 1209
_refine_ls_number_restraints 0
_refine_ls_restrained_S_all 1.084
_refine_ls_R_factor_all 0.0298
_refine_ls_R_factor_gt 0.0260
_refine_ls_shift/su_max 0.000
_refine_ls_shift/su_mean 0.000
_refine_ls_structure_factor_coef Fsqd
_refine_ls_weighting_details 'w=1/[\s^2^(Fo^2^)+(0.0105P)^2^+2.6683P] where P=(Fo^2^+2Fc^2^)/3'
_refine_ls_weighting_scheme calc
_refine_ls_wR_factor_gt 0.0563
_refine_ls_wR_factor_ref 0.0583
_reflns_Friedel_coverage 0.000
_reflns_number_gt 1097
_reflns_number_total 1209
_reflns_threshold_expression 'I > 2\s(I)'
_cod_data_source_file d3dt03637e2.cif
_cod_data_source_block RbMg2PS4Cl2
_cod_depositor_comments 'Adding full bibliography for 7714603--7714604.cif.'
_cod_database_code 7714604
_shelx_shelxl_version_number 2018/3
_shelx_space_group_comment
;
The symmetry employed for this shelxl refinement is uniquely defined
by the following loop, which should always be used as a source of
symmetry information in preference to the above space-group names.
They are only intended as comments.
;
_shelx_estimated_absorpt_t_max 0.526
_shelx_estimated_absorpt_t_min 0.476
_olex2_refinement_description
;
;
_olex2_submission_special_instructions 'No special instructions were received'

loop_
_space_group_symop_operation_xyz
'x, y, z'
'-x, y, -z'
'x+1/2, y+1/2, z'
'-x+1/2, y+1/2, -z'
'-x, -y, -z'
'x, -y, z'
'-x+1/2, -y+1/2, -z'
'x+1/2, -y+1/2, z'

loop_
_atom_site_label
_atom_site_type_symbol
_atom_site_fract_x
_atom_site_fract_y
_atom_site_fract_z
_atom_site_U_iso_or_equiv
_atom_site_adp_type
_atom_site_occupancy
_atom_site_site_symmetry_order
_atom_site_calc_flag
_atom_site_refinement_flags_posn
_atom_site_refinement_flags_adp
_atom_site_refinement_flags_occupancy
_atom_site_disorder_assembly
_atom_site_disorder_group
Rb1 Rb 0.12390(3) 0.500000 -0.15805(6) 0.04336(16) Uani 1 2 d S T P . .
Cl1 Cl 0.20274(5) 1.000000 0.27460(10) 0.01909(18) Uani 1 2 d S T P . .
Cl2 Cl 0.500000 0.74029(11) 1.000000 0.02124(18) Uani 1 2 d S T P . .
S1 S 0.40358(4) 0.72877(8) 0.52386(8) 0.01825(14) Uani 1 1 d . . . . .
S3 S 0.21839(5) 0.500000 0.27723(11) 0.01822(18) Uani 1 2 d S T P . .
S2 S 0.37253(6) 0.500000 0.16168(11) 0.0230(2) Uani 1 2 d S T P . .
P1 P 0.35337(6) 0.500000 0.36642(11) 0.01715(19) Uani 1 2 d S T P . .
Mg2 Mg 0.46168(8) 0.500000 0.78059(15) 0.0209(3) Uani 1 2 d S T P . .
Mg1 Mg 0.250000 0.750000 0.500000 0.0189(2) Uani 1 2 d S . P . .

loop_
_atom_site_aniso_label
_atom_site_aniso_U_11
_atom_site_aniso_U_22
_atom_site_aniso_U_33
_atom_site_aniso_U_23
_atom_site_aniso_U_13
_atom_site_aniso_U_12
Rb1 0.0621(3) 0.0377(3) 0.0346(3) 0.000 0.0268(2) 0.000
Cl1 0.0194(4) 0.0217(4) 0.0169(4) 0.000 0.0093(3) 0.000
Cl2 0.0248(4) 0.0185(4) 0.0203(4) 0.000 0.0108(3) 0.000
S1 0.0166(3) 0.0185(3) 0.0212(3) -0.0001(2) 0.0103(2) -0.0010(2)
S3 0.0160(4) 0.0211(4) 0.0165(4) 0.000 0.0070(3) 0.000
S2 0.0228(4) 0.0334(5) 0.0172(4) 0.000 0.0132(4) 0.000
P1 0.0164(4) 0.0201(4) 0.0166(4) 0.000 0.0093(3) 0.000
Mg2 0.0228(6) 0.0207(6) 0.0169(6) 0.000 0.0077(5) 0.000
Mg1 0.0178(5) 0.0194(5) 0.0214(6) -0.0005(4) 0.0110(5) 0.0017(4)

loop_
_atom_type_symbol
_atom_type_description
_atom_type_scat_dispersion_real
_atom_type_scat_dispersion_imag
_atom_type_scat_source
Cl Cl 0.1484 0.1585 'International Tables Vol C Tables 4.2.6.8 and 6.1.1.4'
Mg Mg 0.0486 0.0363 'International Tables Vol C Tables 4.2.6.8 and 6.1.1.4'
P P 0.1023 0.0942 'International Tables Vol C Tables 4.2.6.8 and 6.1.1.4'
Rb Rb -0.9393 2.9676 'International Tables Vol C Tables 4.2.6.8 and 6.1.1.4'
S S 0.1246 0.1234 'International Tables Vol C Tables 4.2.6.8 and 6.1.1.4'

loop_
_geom_angle_atom_site_label_1
_geom_angle_atom_site_label_2
_geom_angle_atom_site_label_3
_geom_angle
_geom_angle_site_symmetry_1
_geom_angle_site_symmetry_3
_geom_angle_publ_flag
Cl1 Rb1 S1 60.714(15) 7_565 4_545 ?
Cl1 Rb1 S1 115.831(17) 7_565 3_444 ?
Cl1 Rb1 S1 115.831(17) 7_565 8_464 ?
Cl1 Rb1 S1 60.714(15) 7_565 7_565 ?
Cl1 Rb1 S2 54.980(19) 7_565 . ?
Cl1 Rb1 S2 88.704(15) 7_565 7 ?
Cl1 Rb1 S2 88.704(15) 7_565 7_565 ?
Cl1 Rb1 Mg2 121.702(15) 7_565 3_444 ?
Cl2 Rb1 Cl1 147.408(13) 3_444 7_565 ?
Cl2 Rb1 Cl1 147.408(12) 7_566 7_565 ?
Cl2 Rb1 Cl2 62.90(2) 3_444 7_566 ?
Cl2 Rb1 S1 102.793(15) 3_444 4_545 ?
Cl2 Rb1 S1 102.793(14) 7_566 7_565 ?
Cl2 Rb1 S1 89.451(15) 7_566 3_444 ?
Cl2 Rb1 S1 89.451(15) 3_444 8_464 ?
Cl2 Rb1 S1 141.824(18) 7_566 4_545 ?
Cl2 Rb1 S1 58.492(11) 7_566 8_464 ?
Cl2 Rb1 S1 141.824(18) 3_444 7_565 ?
Cl2 Rb1 S1 58.492(11) 3_444 3_444 ?
Cl2 Rb1 S2 122.75(2) 7_566 7 ?
Cl2 Rb1 S2 59.852(17) 3_444 7 ?
Cl2 Rb1 S2 111.949(15) 7_566 . ?
Cl2 Rb1 S2 122.75(2) 3_444 7_565 ?
Cl2 Rb1 S2 59.852(17) 7_566 7_565 ?
Cl2 Rb1 S2 111.949(15) 3_444 . ?
Cl2 Rb1 Mg2 90.865(19) 7_566 3_444 ?
Cl2 Rb1 Mg2 33.460(17) 3_444 3_444 ?
S1 Rb1 S1 55.346(16) 4_545 3_444 ?
S1 Rb1 S1 58.901(18) 3_444 8_464 ?
S1 Rb1 S1 87.910(16) 7_565 3_444 ?
S1 Rb1 S1 87.910(16) 4_545 8_464 ?
S1 Rb1 S1 65.53(2) 4_545 7_565 ?
S1 Rb1 S1 55.346(16) 7_565 8_464 ?
S1 Rb1 S2 106.227(17) 4_545 . ?
S1 Rb1 S2 106.227(17) 7_565 . ?
S1 Rb1 Mg2 69.345(18) 4_545 3_444 ?
S1 Rb1 Mg2 89.120(19) 8_464 3_444 ?
S1 Rb1 Mg2 121.89(2) 7_565 3_444 ?
S1 Rb1 Mg2 35.335(17) 3_444 3_444 ?
S3 Rb1 Cl1 108.51(2) . 7_565 ?
S3 Rb1 Cl2 66.760(14) . 3_444 ?
S3 Rb1 Cl2 66.760(14) . 7_566 ?
S3 Rb1 S1 125.208(17) . 8_464 ?
S3 Rb1 S1 143.507(14) . 7_565 ?
S3 Rb1 S1 125.208(17) . 3_444 ?
S3 Rb1 S1 143.507(14) . 4_545 ?
S3 Rb1 S2 90.531(16) . 7 ?
S3 Rb1 S2 90.531(16) . 7_565 ?
S3 Rb1 S2 53.54(2) . . ?
S3 Rb1 Mg2 93.889(19) . 3_444 ?
S2 Rb1 S1 119.98(2) 7 8_464 ?
S2 Rb1 S1 61.097(17) 7_565 8_464 ?
S2 Rb1 S1 150.166(9) . 3_444 ?
S2 Rb1 S1 119.98(2) 7_565 3_444 ?
S2 Rb1 S1 56.386(17) 7 4_545 ?
S2 Rb1 S1 150.166(10) . 8_464 ?
S2 Rb1 S1 121.90(2) 7 7_565 ?
S2 Rb1 S1 56.386(17) 7_565 7_565 ?
S2 Rb1 S1 61.097(17) 7 3_444 ?
S2 Rb1 S1 121.90(2) 7_565 4_545 ?
S2 Rb1 S2 89.359(17) 7_565 . ?
S2 Rb1 S2 177.40(3) 7_565 7 ?
S2 Rb1 S2 89.359(17) 7 . ?
S2 Rb1 Mg2 36.636(19) 7 3_444 ?
S2 Rb1 Mg2 145.60(2) 7_565 3_444 ?
S2 Rb1 Mg2 120.282(16) . 3_444 ?
Mg2 Cl1 Rb1 156.07(4) 7_566 7_565 ?
Mg1 Cl1 Rb1 103.43(2) . 7_565 ?
Mg1 Cl1 Rb1 103.43(2) 4_556 7_565 ?
Mg1 Cl1 Rb1 103.43(2) 7_566 7_565 ?
Mg1 Cl1 Mg2 93.12(3) 7_566 7_566 ?
Mg1 Cl1 Mg2 93.12(3) . 7_566 ?
Mg1 Cl1 Mg2 93.12(3) 4_556 7_566 ?
Mg1 Cl1 Mg1 91.55(3) 4_556 . ?
Mg1 Cl1 Mg1 91.55(3) 4_556 7_566 ?
Mg1 Cl1 Mg1 0.0 . 7_566 ?
Rb1 Cl2 Rb1 117.10(2) 3_556 7_566 ?
Mg2 Cl2 Rb1 92.48(2) 5_667 7_566 ?
Mg2 Cl2 Rb1 134.14(3) 5_667 3_556 ?
Mg2 Cl2 Rb1 92.48(2) . 3_556 ?
Mg2 Cl2 Rb1 134.14(3) . 7_566 ?
Mg2 Cl2 Mg2 89.72(5) 5_667 . ?
Rb1 S1 Rb1 92.090(16) 7_565 3_556 ?
P1 S1 Rb1 89.77(3) . 7_565 ?
P1 S1 Rb1 144.85(3) . 3_556 ?
P1 S1 Mg2 86.68(3) . . ?
P1 S1 Mg1 84.99(3) . . ?
P1 S1 Mg1 84.99(3) . 7_566 ?
Mg2 S1 Rb1 81.90(3) . 3_556 ?
Mg2 S1 Rb1 163.82(3) . 7_565 ?
Mg1 S1 Rb1 128.61(2) . 3_556 ?
Mg1 S1 Rb1 102.17(2) 7_566 7_565 ?
Mg1 S1 Rb1 128.61(2) 7_566 3_556 ?
Mg1 S1 Rb1 102.17(2) . 7_565 ?
Mg1 S1 Mg2 93.26(3) . . ?
Mg1 S1 Mg2 93.26(3) 7_566 . ?
Mg1 S1 Mg1 0.0 7_566 . ?
P1 S3 Rb1 105.66(4) . . ?
P1 S3 Mg1 85.56(3) . 7_566 ?
P1 S3 Mg1 85.56(3) . 4_546 ?
P1 S3 Mg1 85.56(3) . . ?
P1 S3 Mg1 85.56(3) . 6_565 ?
Mg1 S3 Rb1 133.819(15) 7_566 . ?
Mg1 S3 Rb1 133.819(14) 4_546 . ?
Mg1 S3 Rb1 133.819(14) 6_565 . ?
Mg1 S3 Rb1 133.819(15) . . ?
Mg1 S3 Mg1 0.0 6_565 4_546 ?
Mg1 S3 Mg1 90.88(3) 7_566 4_546 ?
Mg1 S3 Mg1 90.88(3) . 4_546 ?
Mg1 S3 Mg1 90.88(3) 7_566 6_565 ?
Mg1 S3 Mg1 90.88(3) . 6_565 ?
Mg1 S3 Mg1 0.0 7_566 . ?
Rb1 S2 Rb1 90.641(17) 7 . ?
Rb1 S2 Rb1 90.641(17) 7_565 . ?
Rb1 S2 Rb1 177.40(3) 7_565 7 ?
P1 S2 Rb1 93.25(4) . . ?
P1 S2 Rb1 91.095(15) . 7 ?
P1 S2 Rb1 91.095(15) . 7_565 ?
P1 S2 Mg2 117.42(5) . 5_666 ?
Mg2 S2 Rb1 88.871(16) 5_666 7 ?
Mg2 S2 Rb1 149.33(4) 5_666 . ?
Mg2 S2 Rb1 88.871(16) 5_666 7_565 ?
S1 P1 S1 106.32(5) 6_565 . ?
S3 P1 S1 106.64(3) . . ?
S3 P1 S1 106.64(3) . 6_565 ?
S2 P1 S1 114.58(3) . . ?
S2 P1 S1 114.58(3) . 6_565 ?
S2 P1 S3 107.56(5) . . ?
Rb1 Mg2 Rb1 108.98(3) 3_556 3_546 ?
Cl1 Mg2 Rb1 125.501(14) 7_566 3_556 ?
Cl1 Mg2 Rb1 125.501(14) 7_566 3_546 ?
Cl1 Mg2 S2 179.62(6) 7_566 5_666 ?
Cl1 Mg2 Mg2 90.10(5) 7_566 5_667 ?
Cl2 Mg2 Rb1 54.063(17) 5_667 3_546 ?
Cl2 Mg2 Rb1 124.55(4) . 3_546 ?
Cl2 Mg2 Rb1 54.063(17) . 3_556 ?
Cl2 Mg2 Rb1 124.55(4) 5_667 3_556 ?
Cl2 Mg2 Cl1 90.07(3) . 7_566 ?
Cl2 Mg2 Cl1 90.07(4) 5_667 7_566 ?
Cl2 Mg2 Cl2 90.28(5) . 5_667 ?
Cl2 Mg2 S1 95.052(19) . . ?
Cl2 Mg2 S1 172.69(5) 5_667 . ?
Cl2 Mg2 S1 172.68(5) . 6_565 ?
Cl2 Mg2 S1 95.052(19) 5_667 6_565 ?
Cl2 Mg2 S2 89.66(4) . 5_666 ?
Cl2 Mg2 S2 89.66(4) 5_667 5_666 ?
Cl2 Mg2 Mg2 45.14(2) 5_667 5_667 ?
Cl2 Mg2 Mg2 45.14(2) . 5_667 ?
S1 Mg2 Rb1 125.47(4) 6_565 3_556 ?
S1 Mg2 Rb1 62.766(19) 6_565 3_546 ?
S1 Mg2 Rb1 125.47(4) . 3_546 ?
S1 Mg2 Rb1 62.766(19) . 3_556 ?
S1 Mg2 Cl1 84.93(4) 6_565 7_566 ?
S1 Mg2 Cl1 84.93(4) . 7_566 ?
S1 Mg2 S1 79.22(4) . 6_565 ?
S1 Mg2 S2 95.36(4) 6_565 5_666 ?
S1 Mg2 S2 95.36(4) . 5_666 ?
S1 Mg2 Mg2 139.95(2) 6_565 5_667 ?
S1 Mg2 Mg2 139.95(2) . 5_667 ?
S2 Mg2 Rb1 54.494(14) 5_666 3_546 ?
S2 Mg2 Rb1 54.494(14) 5_666 3_556 ?
S2 Mg2 Mg2 89.52(5) 5_666 5_667 ?
Mg2 Mg2 Rb1 89.19(3) 5_667 3_556 ?
Mg2 Mg2 Rb1 89.19(3) 5_667 3_546 ?
Cl1 Mg1 Cl1 180.0 . 7_566 ?
Cl1 Mg1 S1 88.04(2) 7_566 . ?
Cl1 Mg1 S1 88.04(2) . 7_566 ?
Cl1 Mg1 S1 91.96(2) . . ?
Cl1 Mg1 S1 91.96(2) 7_566 7_566 ?
Cl1 Mg1 S3 91.516(19) . . ?
Cl1 Mg1 S3 91.516(19) 7_566 7_566 ?
Cl1 Mg1 S3 88.484(19) 7_566 . ?
Cl1 Mg1 S3 88.484(19) . 7_566 ?
Cl1 Mg1 P1 97.92(2) 7_566 7_566 ?
Cl1 Mg1 P1 82.08(2) . 7_566 ?
Cl1 Mg1 Mg1 44.225(13) 7_566 4_546 ?
Cl1 Mg1 Mg1 44.225(13) 7_566 6_565 ?
Cl1 Mg1 Mg1 135.776(13) . 6_565 ?
Cl1 Mg1 Mg1 44.224(13) . 4_556 ?
Cl1 Mg1 Mg1 135.776(13) . 4_546 ?
Cl1 Mg1 Mg1 135.775(13) 7_566 4_556 ?
S1 Mg1 S1 180.0 . 7_566 ?
S1 Mg1 P1 139.109(18) . 7_566 ?
S1 Mg1 P1 40.891(18) 7_566 7_566 ?
S1 Mg1 Mg1 93.440(13) . 4_556 ?
S1 Mg1 Mg1 86.560(13) . 4_546 ?
S1 Mg1 Mg1 93.441(13) 7_566 6_565 ?
S1 Mg1 Mg1 86.559(13) 7_566 4_556 ?
S1 Mg1 Mg1 93.441(13) 7_566 4_546 ?
S1 Mg1 Mg1 86.560(13) . 6_565 ?
S3 Mg1 S1 98.84(2) . 7_566 ?
S3 Mg1 S1 98.84(2) 7_566 . ?
S3 Mg1 S1 81.16(2) . . ?
S3 Mg1 S1 81.16(2) 7_566 7_566 ?
S3 Mg1 S3 180.0 . 7_566 ?
S3 Mg1 P1 139.09(2) . 7_566 ?
S3 Mg1 P1 40.91(2) 7_566 7_566 ?
S3 Mg1 Mg1 44.559(14) . 6_565 ?
S3 Mg1 Mg1 135.441(14) 7_566 4_546 ?
S3 Mg1 Mg1 135.441(14) . 4_556 ?
S3 Mg1 Mg1 135.441(14) 7_566 6_565 ?
S3 Mg1 Mg1 44.559(14) 7_566 4_556 ?
S3 Mg1 Mg1 44.559(14) . 4_546 ?
P1 Mg1 Mg1 125.079(9) 7_566 4_546 ?
P1 Mg1 Mg1 54.921(9) 7_566 4_556 ?
P1 Mg1 Mg1 125.079(9) 7_566 6_565 ?
Mg1 Mg1 Cl1 0(10) 7_566 7_566 ?
Mg1 Mg1 Cl1 0(10) 7_566 . ?
Mg1 Mg1 S1 0(10) 7_566 . ?
Mg1 Mg1 S1 0(10) 7_566 7_566 ?
Mg1 Mg1 S3 0(10) 7_566 . ?
Mg1 Mg1 S3 0(10) 7_566 7_566 ?
Mg1 Mg1 P1 0(10) 7_566 7_566 ?
Mg1 Mg1 Mg1 0.0 7_566 4_546 ?
Mg1 Mg1 Mg1 0.0 7_566 4_556 ?
Mg1 Mg1 Mg1 180.0 4_556 6_565 ?
Mg1 Mg1 Mg1 180.0 4_556 4_546 ?
Mg1 Mg1 Mg1 0.0 6_565 4_546 ?
Mg1 Mg1 Mg1 0.0 7_566 6_565 ?

loop_
_geom_bond_atom_site_label_1
_geom_bond_atom_site_label_2
_geom_bond_distance
_geom_bond_site_symmetry_2
_geom_bond_publ_flag
Rb1 Cl1 3.6112(9) 7_565 ?
Rb1 Cl2 3.6053(6) 7_566 ?
Rb1 Cl2 3.6053(6) 3_444 ?
Rb1 S1 3.6300(7) 4_545 ?
Rb1 S1 3.6300(7) 7_565 ?
Rb1 S1 3.9955(7) 3_444 ?
Rb1 S1 3.9955(7) 8_464 ?
Rb1 S3 3.3988(10) . ?
Rb1 S2 3.6222(2) 7 ?
Rb1 S2 3.6222(2) 7_565 ?
Rb1 S2 3.8413(10) . ?
Rb1 Mg2 4.4488(8) 3_444 ?
Cl1 Mg2 2.6393(14) 7_566 ?
Cl1 Mg1 2.5267(6) 7_566 ?
Cl1 Mg1 2.5267(6) 4_556 ?
Cl1 Mg1 2.5267(6) . ?
Cl2 Mg2 2.4552(10) . ?
Cl2 Mg2 2.4551(10) 5_667 ?
S1 P1 2.0703(8) . ?
S1 Mg2 2.5989(11) . ?
S1 Mg1 2.5625(6) . ?
S1 Mg1 2.5625(6) 7_566 ?
S3 P1 2.0696(12) . ?
S3 Mg1 2.5412(6) 7_566 ?
S3 Mg1 2.5412(6) 4_546 ?
S3 Mg1 2.5412(6) . ?
S3 Mg1 2.5412(6) 6_565 ?
S2 P1 2.0016(12) . ?
S2 Mg2 2.6552(14) 5_666 ?
Mg2 Mg2 3.464(2) 5_667 ?
Mg1 Mg1 3.6213(2) 4_546 ?
Mg1 Mg1 3.6213(2) 6_565 ?
Mg1 Mg1 3.62130(19) 4_556 ?
Mg1 Mg1 0.0000 7_566 ?
